data_7126334
loop_
_publ_author_name
'Craig, Gavin A.'
'Larpent, Patrick'
'Urabe, Hinano'
'Legrand, Alexandre'
'Bonneau, Mickaele'
'Kusaka, Shinpei'
'Furukawa, Shuhei'

_publ_section_title
;
 Hysteresis in the gas sorption isotherms of metal-organic cages
 accompanied by subtle changes in molecular packing.
;
_journal_issue 25
_journal_name_full 'Chemical communications (Cambridge, England)'
_journal_page_first 3689
_journal_page_last 3692
_journal_paper_doi 10.1039/d0cc00932f
_journal_volume 56
_journal_year 2020
_chemical_formula_moiety 'C116 H94 Cu4 N2 O24'
_chemical_formula_sum 'C134 H136 Cu4 N8 O30'
_chemical_formula_weight 2592.66
_space_group_crystal_system monoclinic
_space_group_IT_number 13
_space_group_name_Hall '-P 2yac'
_space_group_name_H-M_alt 'P 1 2/n 1'
_atom_sites_solution_hydrogens mixed
_audit_creation_date 2019-10-11
_audit_creation_method
;
Olex2 1.2
(compiled 2018.05.29 svn.r3508 for OlexSys, GUI svn.r5506)
;
_audit_update_record
;
2019-11-18 deposited with the CCDC.	2020-02-24 downloaded from the CCDC.
;
_cell_angle_alpha 90
_cell_angle_beta 95.051(2)
_cell_angle_gamma 90
_cell_formula_units_Z 2
_cell_length_a 15.2966(4)
_cell_length_b 17.7385(3)
_cell_length_c 24.6648(5)
_cell_measurement_reflns_used 35516
_cell_measurement_temperature 100.0
_cell_measurement_theta_max 30.3350
_cell_measurement_theta_min 1.9800
_cell_volume 6666.5(2)
_computing_cell_refinement 'CrysAlisPro 1.171.39.43c (Rigaku OD, 2018)'
_computing_data_collection 'CrysAlisPro 1.171.39.43c (Rigaku OD, 2018)'
_computing_data_reduction 'CrysAlisPro 1.171.39.43c (Rigaku OD, 2018)'
_computing_molecular_graphics 'Olex2 (Dolomanov et al., 2009)'
_computing_publication_material 'Olex2 (Dolomanov et al., 2009)'
_computing_structure_refinement 'ShelXL (Sheldrick, 2015)'
_computing_structure_solution 'SHELXT 2014/5 (Sheldrick, 2014)'
_diffrn_ambient_temperature 100.0
_diffrn_detector 'CCD plate'
_diffrn_measured_fraction_theta_full 0.999
_diffrn_measured_fraction_theta_max 0.999
_diffrn_measurement_details
;
List of Runs (angles in degrees, time in seconds):

  # Type    Start    End  Width  t~exp~   \w     \q     \k     \f   Frames
#--------------------------------------------------------------------------
  1  \w    -85.00  93.00   0.50   16.00    --    4.00  45.00 120.00  356
  2  \w    -28.00   2.00   0.50   16.00    --  -16.40  45.00 -18.65   60
  3  \w      6.00  72.00   0.50   16.00    --  -16.40  45.00 -18.65  132
  4  \w    -33.00  73.00   0.50   16.00    --  -16.40  45.00  60.00  212
  5  \w   -105.00  72.00   0.50   16.00    --  -16.40  45.00  30.00  354
  6  \w    -88.00 -59.00   0.50   16.00    --  -16.40  45.00 -18.65   58
  7  \w    -12.00  16.00   0.50   16.00    --  -16.40  45.00 153.56   56
;
_diffrn_measurement_device 'four-circle diffractometer'
_diffrn_measurement_device_type 'XtaLAB AFC10 (RCD3): fixed-chi single'
_diffrn_measurement_method '\w scans'
_diffrn_orient_matrix_type 'CrysAlisPro convention (1999,Acta A55,543-557)'
_diffrn_orient_matrix_UB_11 0.0099989000
_diffrn_orient_matrix_UB_12 -0.0078115000
_diffrn_orient_matrix_UB_13 -0.0269757000
_diffrn_orient_matrix_UB_21 0.0012450000
_diffrn_orient_matrix_UB_22 0.0391950000
_diffrn_orient_matrix_UB_23 -0.0055251000
_diffrn_orient_matrix_UB_31 0.0454734000
_diffrn_orient_matrix_UB_32 0.0005538000
_diffrn_orient_matrix_UB_33 0.0086524000
_diffrn_radiation_monochromator mirror
_diffrn_radiation_probe x-ray
_diffrn_radiation_type MoK\a
_diffrn_radiation_wavelength 0.71073
_diffrn_reflns_av_R_equivalents 0.0441
_diffrn_reflns_av_unetI/netI 0.0292
_diffrn_reflns_Laue_measured_fraction_full 0.999
_diffrn_reflns_Laue_measured_fraction_max 0.999
_diffrn_reflns_limit_h_max 18
_diffrn_reflns_limit_h_min -18
_diffrn_reflns_limit_k_max 21
_diffrn_reflns_limit_k_min -21
_diffrn_reflns_limit_l_max 30
_diffrn_reflns_limit_l_min -30
_diffrn_reflns_number 84020
_diffrn_reflns_point_group_measured_fraction_full 0.999
_diffrn_reflns_point_group_measured_fraction_max 0.999
_diffrn_reflns_theta_full 25.242
_diffrn_reflns_theta_max 25.681
_diffrn_reflns_theta_min 1.896
_diffrn_source 'Rotating-anode X-ray tube'
_diffrn_source_type 'Rigaku (Mo) X-ray Source'
_exptl_absorpt_coefficient_mu 0.704
_exptl_absorpt_correction_T_max 1.00000
_exptl_absorpt_correction_T_min 0.58578
_exptl_absorpt_correction_type multi-scan
_exptl_absorpt_process_details
;
CrysAlisPro 1.171.39.43c (Rigaku Oxford Diffraction, 2018)
Empirical absorption correction using spherical harmonics,
 implemented in SCALE3 ABSPACK scaling algorithm.
;
_exptl_crystal_colour 'clear light blue'
_exptl_crystal_density_diffrn 1.292
_exptl_crystal_description plate
_exptl_crystal_F_000 2704
_exptl_crystal_preparation 'Gas sorption'
_exptl_crystal_size_max 0.3
_exptl_crystal_size_mid 0.2
_exptl_crystal_size_min 0.05
_refine_diff_density_max 0.879
_refine_diff_density_min -0.557
_refine_diff_density_rms 0.073
_refine_ls_extinction_method none
_refine_ls_goodness_of_fit_ref 1.039
_refine_ls_hydrogen_treatment mixed
_refine_ls_matrix_type full
_refine_ls_number_parameters 667
_refine_ls_number_reflns 12664
_refine_ls_number_restraints 2
_refine_ls_restrained_S_all 1.039
_refine_ls_R_factor_all 0.0701
_refine_ls_R_factor_gt 0.0541
_refine_ls_shift/su_max 0.001
_refine_ls_shift/su_mean 0.000
_refine_ls_structure_factor_coef Fsqd
_refine_ls_weighting_details 'w=1/[\s^2^(Fo^2^)+(0.0986P)^2^+5.2946P] where P=(Fo^2^+2Fc^2^)/3'
_refine_ls_weighting_scheme calc
_refine_ls_wR_factor_gt 0.1588
_refine_ls_wR_factor_ref 0.1694
_reflns_Friedel_coverage 0.000
_reflns_number_gt 9661
_reflns_number_total 12664
_reflns_threshold_expression 'I > 2\s(I)'
_cod_data_source_file d0cc00932f2.cif
_cod_data_source_block gac321_sq
_cod_database_code 7126334
_shelx_shelxl_version_number 2018/3
_chemical_oxdiff_formula 'Cu4 C112 H80 O28 N2'
_shelx_space_group_comment
;
The symmetry employed for this shelxl refinement is uniquely defined
by the following loop, which should always be used as a source of
symmetry information in preference to the above space-group names.
They are only intended as comments.
;
_shelx_estimated_absorpt_t_max 0.966
_shelx_estimated_absorpt_t_min 0.816
_reflns_odcompleteness_completeness 99.92
_reflns_odcompleteness_iscentric 1
_reflns_odcompleteness_theta 25.63
_olex2_refinement_description
;
1. Fixed Uiso
 At 1.2 times of:
  All C(H) groups, All C(H,H) groups
 At 1.5 times of:
  All C(H,H,H) groups
2. Restrained distances
 C1M-O1M
 1.38 with sigma of 0.02
 O1M-H1M
 0.82 with sigma of 0.02
3.a Secondary CH2 refined with riding coordinates:
 C25(H25A,H25B), C26(H26A,H26B), C52(H52A,H52B), C53(H53A,H53B)
3.b Aromatic/amide H refined with riding coordinates:
 C14(H14), C37(H37), C23(H23), C41(H41), C50(H50), C12(H12), C46(H46),
 C21(H21), C39(H39), C47(H47), C38(H38), C6(H6), C2(H2), C48(H48), C31(H31),
 C33(H33), C4(H4), C29(H29), C10(H10), C19(H19), C20(H20), C11(H11), C2D(H2D)
3.c Idealised Me refined as rotating group:
 C27(H27A,H27B,H27C), C4D(H4DA,H4DB,H4DC), C5D(H5DA,H5DB,H5DC), C54(H54A,H54B,
 H54C), C1M(H1MA,H1MB,H1MC)
;
_platon_squeeze_void_probe_radius 1.20
_olex2_submission_special_instructions 'No special instructions were received'
_oxdiff_exptl_absorpt_empirical_details
;
Empirical correction (ABSPACK) includes:
- Absorption correction using spherical harmonics
- Frame scaling
;
_oxdiff_exptl_absorpt_empirical_full_max 1.448
_oxdiff_exptl_absorpt_empirical_full_min 0.608

loop_
_space_group_symop_operation_xyz
'x, y, z'
'-x+1/2, y, -z+1/2'
'-x, -y, -z'
'x-1/2, -y, z-1/2'

loop_
_atom_site_label
_atom_site_type_symbol
_atom_site_fract_x
_atom_site_fract_y
_atom_site_fract_z
_atom_site_U_iso_or_equiv
_atom_site_adp_type
_atom_site_occupancy
_atom_site_site_symmetry_order
_atom_site_calc_flag
_atom_site_refinement_flags_posn
_atom_site_refinement_flags_adp
_atom_site_refinement_flags_occupancy
_atom_site_disorder_assembly
_atom_site_disorder_group
Cu2 Cu -0.00932(2) 0.71215(2) 0.40020(2) 0.03736(12) Uani 1 1 d . . . . .
Cu1 Cu 0.01127(3) 0.82255(2) 0.33117(2) 0.03971(13) Uani 1 1 d . . . . .
O9 O -0.03247(15) 0.21567(11) 0.54403(8) 0.0423(5) Uani 1 1 d . . . . .
O8 O -0.05543(16) 0.12222(12) 0.60233(8) 0.0459(5) Uani 1 1 d . . . . .
O2 O 0.10831(15) 0.14481(11) 0.65794(9) 0.0428(5) Uani 1 1 d . . . . .
O3 O 0.12860(14) 0.24169(12) 0.60191(9) 0.0436(5) Uani 1 1 d . . . . .
O6 O -0.04283(15) 0.74966(13) 0.27834(9) 0.0479(5) Uani 1 1 d . . . . .
O7 O -0.05109(16) 0.65315(13) 0.33634(9) 0.0509(6) Uani 1 1 d . . . . .
O1M O 0.03832(18) 0.91573(15) 0.27961(10) 0.0546(6) Uani 1 1 d D . . . .
O5 O 0.11269(15) 0.68524(13) 0.38947(9) 0.0466(5) Uani 1 1 d . . . . .
O1D O -0.04193(17) 0.62567(13) 0.45711(11) 0.0570(6) Uani 1 1 d . . . . .
O1 O 0.72462(17) 0.38042(15) 0.44717(11) 0.0598(7) Uani 1 1 d . . . . .
O4 O 0.12615(15) 0.77661(14) 0.32757(9) 0.0499(6) Uani 1 1 d . . . . .
C13 C 0.2498(2) 0.16558(16) 0.63053(13) 0.0415(7) Uani 1 1 d . . . . .
O10 O -0.1539(2) 0.13793(17) 0.11316(11) 0.0751(8) Uani 1 1 d . . . . .
C14 C 0.3006(2) 0.19816(18) 0.59396(14) 0.0453(8) Uani 1 1 d . . . . .
H14 H 0.273652 0.228593 0.565530 0.054 Uiso 1 1 calc R . . . .
C51 C -0.0560(2) 0.14931(17) 0.55537(12) 0.0390(7) Uani 1 1 d . . . . .
C15 C 0.1548(2) 0.18484(16) 0.62975(12) 0.0390(7) Uani 1 1 d . . . . .
C40 C -0.1116(2) 0.63787(18) 0.24570(13) 0.0431(7) Uani 1 1 d . . . . .
C37 C -0.2022(2) 0.55529(19) 0.16429(13) 0.0488(8) Uani 1 1 d . . . . .
H37 H -0.233556 0.527124 0.136135 0.059 Uiso 1 1 calc R . . . .
C23 C 0.2819(2) 0.6336(2) 0.37597(13) 0.0476(8) Uani 1 1 d . . . . .
H23 H 0.246544 0.604040 0.397541 0.057 Uiso 1 1 calc R . . . .
C41 C -0.1131(2) 0.56030(18) 0.24884(13) 0.0441(7) Uani 1 1 d . . . . .
H41 H -0.084295 0.535580 0.279590 0.053 Uiso 1 1 calc R . . . .
C22 C 0.2472(2) 0.6983(2) 0.34970(13) 0.0478(8) Uani 1 1 d . . . . .
C50 C -0.0904(2) 0.12783(17) 0.45605(12) 0.0403(7) Uani 1 1 d . . . . .
H50 H -0.078099 0.179551 0.450232 0.048 Uiso 1 1 calc R . . . .
C45 C -0.1141(2) 0.08101(17) 0.41147(13) 0.0446(8) Uani 1 1 d . . . . .
C12 C 0.2889(2) 0.11944(18) 0.67133(15) 0.0500(8) Uani 1 1 d . . . . .
H12 H 0.253951 0.095777 0.696416 0.060 Uiso 1 1 calc R . . . .
C49 C -0.0849(2) 0.09943(16) 0.50860(12) 0.0391(7) Uani 1 1 d . . . . .
C42 C -0.0641(2) 0.68404(18) 0.29041(14) 0.0448(8) Uani 1 1 d . . . . .
C25 C 0.7865(2) 0.3278(2) 0.47205(14) 0.0521(9) Uani 1 1 d . . . . .
H25A H 0.770585 0.275782 0.460474 0.062 Uiso 1 1 calc R . . . .
H25B H 0.787611 0.330678 0.512189 0.062 Uiso 1 1 calc R . . . .
C36 C -0.1565(2) 0.51793(17) 0.20722(13) 0.0428(7) Uani 1 1 d . . . . .
C34 C -0.1508(3) 0.3703(2) 0.20798(13) 0.0523(9) Uani 1 1 d . . . . .
C44 C -0.1211(3) 0.11124(18) 0.35723(14) 0.0505(8) Uani 1 1 d . . . . .
C46 C -0.1311(3) 0.00503(18) 0.42085(14) 0.0523(9) Uani 1 1 d . . . . .
H46 H -0.146261 -0.027626 0.390966 0.063 Uiso 1 1 calc R . . . .
C24 C 0.1548(2) 0.72126(19) 0.35598(13) 0.0452(8) Uani 1 1 d . . . . .
C30 C -0.1468(3) 0.28946(19) 0.20885(14) 0.0503(8) Uani 1 1 d . . . . .
C35 C -0.1541(2) 0.43774(19) 0.20828(13) 0.0475(8) Uani 1 1 d . . . . .
C21 C 0.2986(2) 0.7402(2) 0.31775(15) 0.0575(9) Uani 1 1 d . . . . .
H21 H 0.274883 0.783706 0.299401 0.069 Uiso 1 1 calc R . . . .
C39 C -0.1559(2) 0.67462(19) 0.20192(15) 0.0522(9) Uani 1 1 d . . . . .
H39 H -0.154321 0.728021 0.199300 0.063 Uiso 1 1 calc R . . . .
C9 C 0.3914(3) 0.1874(2) 0.59774(17) 0.0555(9) Uani 1 1 d . . . . .
C47 C -0.1260(3) -0.02296(18) 0.47320(14) 0.0538(9) Uani 1 1 d . . . . .
H47 H -0.138123 -0.074671 0.479210 0.065 Uiso 1 1 calc R . . . .
C3 C 0.5166(3) 0.3233(2) 0.49859(16) 0.0570(9) Uani 1 1 d . . . . .
C38 C -0.2027(3) 0.6322(2) 0.16204(15) 0.0576(10) Uani 1 1 d . . . . .
H38 H -0.235530 0.657003 0.132767 0.069 Uiso 1 1 calc R . . . .
C32 C -0.1334(3) 0.17425(19) 0.26051(14) 0.0520(9) Uani 1 1 d . . . . .
C6 C 0.5855(3) 0.4325(2) 0.43478(14) 0.0541(9) Uani 1 1 d . . . . .
H6 H 0.609767 0.469891 0.412974 0.065 Uiso 1 1 calc R . . . .
C2 C 0.6055(3) 0.3217(2) 0.49041(14) 0.0536(9) Uani 1 1 d . . . . .
H2 H 0.642480 0.283486 0.506779 0.064 Uiso 1 1 calc R . . . .
C43 C -0.1259(3) 0.13765(18) 0.31269(14) 0.0524(9) Uani 1 1 d . . . . .
C48 C -0.1035(2) 0.02375(18) 0.51680(13) 0.0473(8) Uani 1 1 d . . . . .
H48 H -0.100696 0.004129 0.552749 0.057 Uiso 1 1 calc R . . . .
C18 C 0.3690(2) 0.6126(2) 0.37045(14) 0.0542(9) Uani 1 1 d . . . . .
C26 C 0.8739(2) 0.3483(2) 0.45415(14) 0.0536(9) Uani 1 1 d . . . . .
H26A H 0.919381 0.315614 0.473038 0.064 Uiso 1 1 calc R . . . .
H26B H 0.887663 0.401152 0.464742 0.064 Uiso 1 1 calc R . . . .
C1 C 0.6389(2) 0.3759(2) 0.45844(14) 0.0514(8) Uani 1 1 d . . . . .
C31 C -0.1356(3) 0.25176(19) 0.25886(14) 0.0541(9) Uani 1 1 d . . . . .
H31 H -0.129396 0.279822 0.291781 0.065 Uiso 1 1 calc R . . . .
C5 C 0.4976(2) 0.4346(2) 0.44277(15) 0.0566(9) Uani 1 1 d . . . . .
C17 C 0.4074(2) 0.5472(2) 0.39745(15) 0.0567(9) Uani 1 1 d . . . . .
C33 C -0.1399(3) 0.13295(19) 0.21190(14) 0.0547(9) Uani 1 1 d . . . . .
H33 H -0.138676 0.079411 0.212659 0.066 Uiso 1 1 calc R . . . .
C27 C 0.8771(3) 0.3401(2) 0.39299(15) 0.0588(9) Uani 1 1 d . . . . .
H27A H 0.863731 0.287852 0.382319 0.088 Uiso 1 1 calc GR . . . .
H27B H 0.935819 0.353318 0.383109 0.088 Uiso 1 1 calc GR . . . .
H27C H 0.833688 0.373818 0.374118 0.088 Uiso 1 1 calc GR . . . .
C4 C 0.4634(3) 0.3795(2) 0.47451(16) 0.0606(10) Uani 1 1 d . . . . .
H4 H 0.402649 0.380158 0.479879 0.073 Uiso 1 1 calc R . . . .
C28 C -0.1482(3) 0.1711(2) 0.16278(14) 0.0556(9) Uani 1 1 d . . . . .
C8 C 0.4422(3) 0.2283(2) 0.56134(18) 0.0599(10) Uani 1 1 d . . . . .
C29 C -0.1527(3) 0.24900(19) 0.16116(14) 0.0521(9) Uani 1 1 d . . . . .
H29 H -0.159970 0.274428 0.127160 0.062 Uiso 1 1 calc R . . . .
C10 C 0.4300(3) 0.1408(2) 0.63907(18) 0.0630(11) Uani 1 1 d . . . . .
H10 H 0.491471 0.131803 0.641991 0.076 Uiso 1 1 calc R . . . .
N3D N -0.1434(2) 0.5664(2) 0.50633(16) 0.0790(11) Uani 1 1 d . . . . .
C19 C 0.4198(3) 0.6566(3) 0.33794(16) 0.0628(10) Uani 1 1 d . . . . .
H19 H 0.478802 0.642684 0.333797 0.075 Uiso 1 1 calc R . . . .
C20 C 0.3851(3) 0.7193(3) 0.31222(16) 0.0649(11) Uani 1 1 d . . . . .
H20 H 0.420149 0.748875 0.290417 0.078 Uiso 1 1 calc R . . . .
C16 C 0.4450(3) 0.4950(2) 0.41805(16) 0.0597(10) Uani 1 1 d . . . . .
C7 C 0.4787(3) 0.2688(2) 0.53275(18) 0.0610(10) Uani 1 1 d . . . . .
C11 C 0.3781(3) 0.1081(2) 0.67529(18) 0.0627(11) Uani 1 1 d . . . . .
H11 H 0.404403 0.077116 0.703613 0.075 Uiso 1 1 calc R . . . .
C2D C -0.1169(3) 0.6071(3) 0.4649(2) 0.0779(13) Uani 1 1 d . . . . .
H2D H -0.161685 0.623505 0.438364 0.094 Uiso 1 1 calc R . . . .
C52 C -0.1408(4) 0.0634(3) 0.1106(2) 0.0869(14) Uani 1 1 d . . . . .
H52A H -0.188536 0.035783 0.126686 0.104 Uiso 1 1 calc R . . . .
H52B H -0.084139 0.049416 0.130541 0.104 Uiso 1 1 calc R . . . .
C4D C -0.2350(3) 0.5489(3) 0.5094(2) 0.0932(15) Uani 1 1 d . . . . .
H4DA H -0.270593 0.577585 0.481552 0.140 Uiso 1 1 calc GR . . . .
H4DB H -0.252141 0.562503 0.545506 0.140 Uiso 1 1 calc GR . . . .
H4DC H -0.244500 0.494865 0.503247 0.140 Uiso 1 1 calc GR . . . .
C5D C -0.0832(4) 0.5339(3) 0.5488(2) 0.0948(16) Uani 1 1 d . . . . .
H5DA H -0.024832 0.529200 0.535656 0.142 Uiso 1 1 calc GR . . . .
H5DB H -0.104352 0.483931 0.558455 0.142 Uiso 1 1 calc GR . . . .
H5DC H -0.079844 0.566582 0.580944 0.142 Uiso 1 1 calc GR . . . .
C53 C -0.1404(5) 0.0447(3) 0.0482(2) 0.1014(18) Uani 1 1 d . . . . .
H53A H -0.141221 -0.010592 0.042753 0.122 Uiso 1 1 calc R . . . .
H53B H -0.193363 0.066200 0.027874 0.122 Uiso 1 1 calc R . . . .
C54 C -0.0617(6) 0.0767(5) 0.0278(3) 0.158(3) Uani 1 1 d . . . . .
H54A H -0.054739 0.129076 0.040054 0.238 Uiso 1 1 calc GR . . . .
H54B H -0.067223 0.075118 -0.012052 0.238 Uiso 1 1 calc GR . . . .
H54C H -0.010307 0.047335 0.041793 0.238 Uiso 1 1 calc GR . . . .
C1M C 0.0250(6) 0.9877(3) 0.2975(2) 0.121(3) Uani 1 1 d D . . . .
H1MA H 0.050727 1.023788 0.273369 0.182 Uiso 1 1 calc GR . . . .
H1MB H 0.052992 0.993499 0.334594 0.182 Uiso 1 1 calc GR . . . .
H1MC H -0.038081 0.997225 0.297415 0.182 Uiso 1 1 calc GR . . . .
H1M H 0.085(2) 0.910(3) 0.264(2) 0.12(2) Uiso 1 1 d D . . . .

loop_
_atom_site_aniso_label
_atom_site_aniso_U_11
_atom_site_aniso_U_22
_atom_site_aniso_U_33
_atom_site_aniso_U_23
_atom_site_aniso_U_13
_atom_site_aniso_U_12
Cu2 0.0465(2) 0.0284(2) 0.0360(2) -0.00313(14) -0.00302(16) -0.00047(15)
Cu1 0.0483(2) 0.0342(2) 0.0357(2) -0.00066(15) -0.00180(16) -0.00211(16)
O9 0.0596(14) 0.0301(11) 0.0357(11) -0.0019(9) -0.0039(10) -0.0059(10)
O8 0.0630(14) 0.0359(11) 0.0372(12) 0.0020(9) -0.0039(10) -0.0089(10)
O2 0.0510(13) 0.0277(10) 0.0491(12) 0.0006(9) 0.0010(10) -0.0016(10)
O3 0.0467(12) 0.0341(11) 0.0491(13) 0.0046(10) -0.0016(10) 0.0003(10)
O6 0.0556(14) 0.0435(13) 0.0431(12) -0.0114(10) -0.0032(10) -0.0010(11)
O7 0.0645(15) 0.0401(12) 0.0449(13) -0.0103(10) -0.0129(11) -0.0008(11)
O1M 0.0578(16) 0.0540(15) 0.0511(14) 0.0115(12) -0.0005(12) -0.0063(12)
O5 0.0496(13) 0.0450(13) 0.0452(13) -0.0002(10) 0.0032(10) 0.0060(10)
O1D 0.0532(15) 0.0376(13) 0.0783(17) 0.0158(12) -0.0054(13) -0.0111(11)
O1 0.0563(15) 0.0603(16) 0.0649(16) 0.0142(13) 0.0167(12) 0.0179(12)
O4 0.0504(13) 0.0534(14) 0.0451(13) 0.0040(11) 0.0003(10) 0.0049(11)
C13 0.0511(18) 0.0251(14) 0.0464(17) -0.0014(13) -0.0073(14) -0.0072(13)
O10 0.106(2) 0.0618(18) 0.0573(16) -0.0167(14) 0.0034(15) -0.0120(16)
C14 0.0503(19) 0.0328(16) 0.0511(19) -0.0020(14) -0.0053(15) -0.0001(14)
C51 0.0423(17) 0.0340(16) 0.0397(17) 0.0006(13) -0.0011(13) -0.0005(13)
C15 0.0500(18) 0.0283(15) 0.0371(16) -0.0075(13) -0.0046(14) -0.0038(13)
C40 0.0471(18) 0.0423(17) 0.0389(16) -0.0114(14) -0.0011(14) 0.0052(14)
C37 0.060(2) 0.0426(18) 0.0413(17) -0.0124(14) -0.0078(15) 0.0041(16)
C23 0.0498(19) 0.052(2) 0.0409(17) -0.0052(15) 0.0006(15) 0.0048(16)
C41 0.056(2) 0.0411(17) 0.0340(16) -0.0048(13) -0.0003(14) 0.0045(15)
C22 0.0477(19) 0.058(2) 0.0366(17) -0.0065(15) -0.0010(14) 0.0016(16)
C50 0.0507(18) 0.0277(14) 0.0409(16) -0.0018(13) -0.0045(14) -0.0005(13)
C45 0.061(2) 0.0320(16) 0.0389(17) -0.0006(13) -0.0065(15) -0.0016(15)
C12 0.056(2) 0.0347(17) 0.056(2) 0.0038(15) -0.0096(16) -0.0066(15)
C49 0.0452(17) 0.0313(15) 0.0390(16) -0.0001(12) -0.0055(13) -0.0011(13)
C42 0.0470(18) 0.0384(18) 0.0479(19) -0.0131(15) -0.0013(15) 0.0069(14)
C25 0.061(2) 0.054(2) 0.0416(18) 0.0038(15) 0.0049(16) 0.0145(17)
C36 0.0550(19) 0.0353(16) 0.0380(16) -0.0046(13) 0.0028(14) 0.0007(14)
C34 0.071(2) 0.048(2) 0.0354(17) 0.0035(15) -0.0095(16) -0.0043(17)
C44 0.071(2) 0.0325(16) 0.0452(19) -0.0057(15) -0.0087(17) -0.0036(16)
C46 0.076(2) 0.0341(17) 0.0448(19) -0.0068(14) -0.0098(17) -0.0077(16)
C24 0.0500(19) 0.0453(18) 0.0387(17) -0.0096(15) -0.0053(15) 0.0035(15)
C30 0.067(2) 0.0387(18) 0.0432(18) 0.0044(14) -0.0092(16) -0.0056(16)
C35 0.066(2) 0.0430(19) 0.0322(16) -0.0010(14) -0.0033(15) -0.0018(16)
C21 0.055(2) 0.067(2) 0.049(2) 0.0038(18) -0.0032(17) 0.0029(19)
C39 0.062(2) 0.0351(17) 0.057(2) -0.0106(15) -0.0125(17) 0.0110(16)
C9 0.053(2) 0.0441(19) 0.069(2) -0.0006(17) 0.0020(18) -0.0022(16)
C47 0.075(2) 0.0287(16) 0.055(2) 0.0016(15) -0.0060(18) -0.0112(16)
C3 0.055(2) 0.057(2) 0.059(2) -0.0070(18) 0.0076(18) 0.0026(18)
C38 0.077(3) 0.0406(19) 0.051(2) -0.0083(16) -0.0175(18) 0.0130(17)
C32 0.072(2) 0.0421(19) 0.0390(18) 0.0001(14) -0.0086(16) 0.0007(17)
C6 0.063(2) 0.054(2) 0.0470(19) -0.0007(16) 0.0125(17) 0.0073(18)
C2 0.063(2) 0.051(2) 0.0471(19) -0.0048(16) 0.0076(17) 0.0100(17)
C43 0.080(3) 0.0339(17) 0.0408(19) -0.0014(14) -0.0122(17) -0.0014(17)
C48 0.061(2) 0.0380(17) 0.0409(17) 0.0041(14) -0.0050(15) -0.0074(15)
C18 0.048(2) 0.067(2) 0.0470(19) -0.0074(17) -0.0005(16) 0.0080(18)
C26 0.062(2) 0.0452(19) 0.053(2) -0.0081(16) -0.0008(17) 0.0101(17)
C1 0.053(2) 0.055(2) 0.0483(19) -0.0028(16) 0.0145(16) 0.0102(17)
C31 0.082(3) 0.0375(18) 0.0402(18) -0.0013(14) -0.0098(17) -0.0022(17)
C5 0.056(2) 0.060(2) 0.054(2) -0.0078(18) 0.0037(17) 0.0152(18)
C17 0.050(2) 0.066(2) 0.055(2) -0.0086(19) 0.0068(17) 0.0122(19)
C33 0.079(3) 0.0342(17) 0.049(2) -0.0024(15) -0.0047(18) -0.0048(17)
C27 0.062(2) 0.062(2) 0.054(2) -0.0047(18) 0.0086(18) 0.0036(19)
C4 0.055(2) 0.065(2) 0.063(2) -0.004(2) 0.0096(18) 0.0037(19)
C28 0.074(3) 0.052(2) 0.0390(18) -0.0063(16) -0.0064(17) -0.0095(18)
C8 0.051(2) 0.055(2) 0.073(3) 0.002(2) 0.0037(19) 0.0013(18)
C29 0.074(2) 0.0422(18) 0.0376(17) 0.0042(14) -0.0088(16) -0.0068(17)
C10 0.047(2) 0.046(2) 0.092(3) 0.007(2) -0.011(2) 0.0018(17)
N3D 0.066(2) 0.092(3) 0.078(2) 0.032(2) 0.0014(19) -0.001(2)
C19 0.047(2) 0.082(3) 0.059(2) -0.002(2) 0.0053(17) 0.011(2)
C20 0.055(2) 0.084(3) 0.057(2) 0.011(2) 0.0071(18) -0.004(2)
C16 0.056(2) 0.065(2) 0.058(2) -0.0075(19) 0.0060(18) 0.012(2)
C7 0.055(2) 0.056(2) 0.072(3) -0.003(2) 0.006(2) 0.0039(19)
C11 0.063(2) 0.0389(19) 0.082(3) 0.0138(19) -0.017(2) -0.0002(17)
C2D 0.081(3) 0.063(3) 0.086(3) 0.020(2) -0.011(3) 0.005(2)
C52 0.111(4) 0.069(3) 0.080(3) 0.011(2) 0.004(3) 0.006(3)
C4D 0.083(3) 0.092(4) 0.105(4) 0.007(3) 0.008(3) 0.003(3)
C5D 0.093(4) 0.091(4) 0.097(4) 0.021(3) -0.010(3) -0.002(3)
C53 0.137(5) 0.085(4) 0.084(4) -0.041(3) 0.017(3) 0.001(3)
C54 0.192(9) 0.185(9) 0.104(5) -0.031(5) 0.044(5) 0.002(7)
C1M 0.246(8) 0.046(3) 0.071(3) 0.009(2) 0.013(4) 0.002(4)

loop_
_atom_type_symbol
_atom_type_description
_atom_type_scat_dispersion_real
_atom_type_scat_dispersion_imag
_atom_type_scat_source
C C 0.0033 0.0016 'International Tables Vol C Tables 4.2.6.8 and 6.1.1.4'
H H 0.0000 0.0000 'International Tables Vol C Tables 4.2.6.8 and 6.1.1.4'
Cu Cu 0.3201 1.2651 'International Tables Vol C Tables 4.2.6.8 and 6.1.1.4'
N N 0.0061 0.0033 'International Tables Vol C Tables 4.2.6.8 and 6.1.1.4'
O O 0.0106 0.0060 'International Tables Vol C Tables 4.2.6.8 and 6.1.1.4'

loop_
_geom_angle_atom_site_label_1
_geom_angle_atom_site_label_2
_geom_angle_atom_site_label_3
_geom_angle
_geom_angle_site_symmetry_1
_geom_angle_site_symmetry_3
_geom_angle_publ_flag
O9 Cu2 Cu1 85.24(6) 3_566 . ?
O9 Cu2 O3 89.49(9) 3_566 3_566 ?
O9 Cu2 O7 170.95(9) 3_566 . ?
O9 Cu2 O5 89.90(10) 3_566 . ?
O9 Cu2 O1D 95.05(9) 3_566 . ?
O3 Cu2 Cu1 80.74(6) 3_566 . ?
O3 Cu2 O1D 92.59(10) 3_566 . ?
O7 Cu2 Cu1 85.76(7) . . ?
O7 Cu2 O3 88.02(10) . 3_566 ?
O7 Cu2 O5 90.48(10) . . ?
O7 Cu2 O1D 93.76(10) . . ?
O5 Cu2 Cu1 85.67(7) . . ?
O5 Cu2 O3 166.40(9) . 3_566 ?
O5 Cu2 O1D 100.99(10) . . ?
O1D Cu2 Cu1 173.33(7) . . ?
O8 Cu1 Cu2 83.32(6) 3_566 . ?
O8 Cu1 O1M 92.30(9) 3_566 . ?
O2 Cu1 Cu2 87.98(6) 3_566 . ?
O2 Cu1 O8 89.70(10) 3_566 3_566 ?
O2 Cu1 O6 86.66(9) 3_566 . ?
O2 Cu1 O1M 94.86(10) 3_566 . ?
O6 Cu1 Cu2 82.65(7) . . ?
O6 Cu1 O8 165.62(10) . 3_566 ?
O6 Cu1 O1M 101.86(10) . . ?
O1M Cu1 Cu2 174.78(7) . . ?
O4 Cu1 Cu2 82.99(7) . . ?
O4 Cu1 O8 90.08(10) . 3_566 ?
O4 Cu1 O2 170.93(9) . 3_566 ?
O4 Cu1 O6 91.34(10) . . ?
O4 Cu1 O1M 94.20(10) . . ?
C51 O9 Cu2 122.44(19) . 3_566 ?
C51 O8 Cu1 123.40(19) . 3_566 ?
C15 O2 Cu1 119.3(2) . 3_566 ?
C15 O3 Cu2 125.9(2) . 3_566 ?
C42 O6 Cu1 123.9(2) . . ?
C42 O7 Cu2 120.5(2) . . ?
C1M O1M Cu1 118.9(3) . . ?
C24 O5 Cu2 120.6(2) . . ?
C2D O1D Cu2 124.3(3) . . ?
C1 O1 C25 119.1(3) . . ?
C24 O4 Cu1 124.8(2) . . ?
C14 C13 C15 120.3(3) . . ?
C14 C13 C12 119.5(3) . . ?
C12 C13 C15 120.0(3) . . ?
C52 O10 C28 118.2(4) . . ?
C13 C14 C9 121.2(3) . . ?
O9 C51 C49 116.8(3) . . ?
O8 C51 O9 125.5(3) . . ?
O8 C51 C49 117.7(3) . . ?
O2 C15 O3 125.6(3) . . ?
O2 C15 C13 117.5(3) . . ?
O3 C15 C13 116.8(3) . . ?
C41 C40 C42 120.7(3) . . ?
C41 C40 C39 120.2(3) . . ?
C39 C40 C42 119.0(3) . . ?
C38 C37 C36 120.6(3) . . ?
C22 C23 C18 119.9(3) . . ?
C40 C41 C36 120.4(3) . . ?
C23 C22 C24 120.1(3) . . ?
C21 C22 C23 119.6(3) . . ?
C21 C22 C24 120.3(3) . . ?
C49 C50 C45 120.6(3) . . ?
C50 C45 C44 120.2(3) . . ?
C46 C45 C50 118.8(3) . . ?
C46 C45 C44 121.0(3) . . ?
C11 C12 C13 119.9(4) . . ?
C50 C49 C51 119.9(3) . . ?
C50 C49 C48 119.4(3) . . ?
C48 C49 C51 120.8(3) . . ?
O6 C42 O7 126.5(3) . . ?
O6 C42 C40 116.7(3) . . ?
O7 C42 C40 116.7(3) . . ?
O1 C25 C26 106.9(3) . . ?
C37 C36 C41 118.8(3) . . ?
C37 C36 C35 120.2(3) . . ?
C41 C36 C35 121.0(3) . . ?
C35 C34 C30 178.8(4) . . ?
C43 C44 C45 178.5(4) . . ?
C47 C46 C45 120.4(3) . . ?
O5 C24 C22 118.1(3) . . ?
O4 C24 O5 125.8(3) . . ?
O4 C24 C22 116.1(3) . . ?
C31 C30 C34 119.5(3) . . ?
C29 C30 C34 120.6(3) . . ?
C29 C30 C31 119.9(3) . . ?
C34 C35 C36 178.3(4) . . ?
C22 C21 C20 120.5(4) . . ?
C38 C39 C40 119.0(3) . . ?
C14 C9 C8 118.7(3) . . ?
C14 C9 C10 118.8(4) . . ?
C10 C9 C8 122.4(4) . . ?
C48 C47 C46 120.3(3) . . ?
C2 C3 C7 121.4(4) . . ?
C4 C3 C2 119.8(4) . . ?
C4 C3 C7 118.8(4) . . ?
C37 C38 C39 120.8(3) . . ?
C31 C32 C43 118.5(3) . . ?
C31 C32 C33 119.8(3) . . ?
C33 C32 C43 121.6(3) . . ?
C5 C6 C1 120.3(4) . . ?
C1 C2 C3 119.2(4) . . ?
C44 C43 C32 176.1(4) . . ?
C47 C48 C49 120.5(3) . . ?
C23 C18 C17 121.6(4) . . ?
C23 C18 C19 119.1(4) . . ?
C19 C18 C17 119.3(3) . . ?
C25 C26 C27 112.2(3) . . ?
O1 C1 C6 114.3(3) . . ?
O1 C1 C2 124.9(3) . . ?
C2 C1 C6 120.8(3) . . ?
C32 C31 C30 120.3(3) . . ?
C6 C5 C4 119.0(4) . . ?
C6 C5 C16 118.3(4) . . ?
C4 C5 C16 122.6(4) . . ?
C16 C17 C18 174.8(4) . . ?
C28 C33 C32 119.2(3) . . ?
C5 C4 C3 120.8(4) . . ?
O10 C28 C33 125.0(3) . . ?
O10 C28 C29 114.1(3) . . ?
C33 C28 C29 120.9(3) . . ?
C7 C8 C9 172.6(4) . . ?
C30 C29 C28 119.8(3) . . ?
C11 C10 C9 119.4(4) . . ?
C2D N3D C4D 121.0(4) . . ?
C2D N3D C5D 123.3(4) . . ?
C4D N3D C5D 115.7(4) . . ?
C20 C19 C18 120.5(4) . . ?
C19 C20 C21 120.4(4) . . ?
C17 C16 C5 175.3(5) . . ?
C8 C7 C3 174.5(4) . . ?
C10 C11 C12 121.3(3) . . ?
O1D C2D N3D 127.8(4) . . ?
O10 C52 C53 105.5(4) . . ?
C54 C53 C52 109.2(5) . . ?

loop_
_geom_bond_atom_site_label_1
_geom_bond_atom_site_label_2
_geom_bond_distance
_geom_bond_site_symmetry_2
_geom_bond_publ_flag
Cu2 Cu1 2.6321(5) . ?
Cu2 O9 1.946(2) 3_566 ?
Cu2 O3 1.996(2) 3_566 ?
Cu2 O7 1.951(2) . ?
Cu2 O5 1.967(2) . ?
Cu2 O1D 2.167(2) . ?
Cu1 O8 1.978(2) 3_566 ?
Cu1 O2 1.959(2) 3_566 ?
Cu1 O6 1.966(2) . ?
Cu1 O1M 2.148(2) . ?
Cu1 O4 1.946(2) . ?
O9 C51 1.269(4) . ?
O8 C51 1.254(4) . ?
O2 C15 1.257(4) . ?
O3 C15 1.265(4) . ?
O6 C42 1.252(4) . ?
O7 C42 1.258(4) . ?
O1M C1M 1.372(5) . ?
O5 C24 1.264(4) . ?
O1D C2D 1.223(5) . ?
O1 C25 1.429(4) . ?
O1 C1 1.366(4) . ?
O4 C24 1.262(4) . ?
C13 C14 1.370(5) . ?
C13 C15 1.491(5) . ?
C13 C12 1.391(4) . ?
O10 C28 1.354(4) . ?
O10 C52 1.339(5) . ?
C14 C9 1.396(5) . ?
C51 C49 1.490(4) . ?
C40 C41 1.379(5) . ?
C40 C42 1.508(4) . ?
C40 C39 1.387(5) . ?
C37 C36 1.385(5) . ?
C37 C38 1.366(5) . ?
C23 C22 1.398(5) . ?
C23 C18 1.401(5) . ?
C41 C36 1.393(4) . ?
C22 C24 1.492(5) . ?
C22 C21 1.380(5) . ?
C50 C45 1.400(4) . ?
C50 C49 1.386(4) . ?
C45 C44 1.437(5) . ?
C45 C46 1.396(5) . ?
C12 C11 1.375(5) . ?
C49 C48 1.391(4) . ?
C25 C26 1.490(5) . ?
C36 C35 1.423(5) . ?
C34 C30 1.436(5) . ?
C34 C35 1.197(5) . ?
C44 C43 1.191(5) . ?
C46 C47 1.379(5) . ?
C30 C31 1.400(5) . ?
C30 C29 1.374(5) . ?
C21 C20 1.392(6) . ?
C39 C38 1.386(5) . ?
C9 C8 1.435(6) . ?
C9 C10 1.403(5) . ?
C47 C48 1.377(5) . ?
C3 C2 1.392(5) . ?
C3 C4 1.387(6) . ?
C3 C7 1.438(6) . ?
C32 C43 1.437(5) . ?
C32 C31 1.376(5) . ?
C32 C33 1.401(5) . ?
C6 C1 1.390(5) . ?
C6 C5 1.376(5) . ?
C2 C1 1.371(5) . ?
C18 C17 1.437(6) . ?
C18 C19 1.403(6) . ?
C26 C27 1.521(5) . ?
C5 C4 1.383(6) . ?
C5 C16 1.443(5) . ?
C17 C16 1.181(5) . ?
C33 C28 1.383(5) . ?
C28 C29 1.384(5) . ?
C8 C7 1.181(6) . ?
C10 C11 1.374(6) . ?
N3D C2D 1.343(6) . ?
N3D C4D 1.444(6) . ?
N3D C5D 1.452(6) . ?
C19 C20 1.365(6) . ?
C52 C53 1.577(7) . ?
C53 C54 1.459(10) . ?

loop_
_platon_squeeze_void_nr
_platon_squeeze_void_average_x
_platon_squeeze_void_average_y
_platon_squeeze_void_average_z
_platon_squeeze_void_volume
_platon_squeeze_void_count_electrons
_platon_squeeze_void_content
1 0.250 0.207 0.250 1021 240 ' '
2 -0.250 0.793 0.750 1022 240 ' '
3 0.079 0.499 0.624 7 0 ' '
4 0.420 0.499 0.876 7 0 ' '
5 0.579 0.501 0.124 7 0 ' '
6 0.920 0.501 0.376 7 0 ' '
